data_2006736
loop_
_publ_author_name
'Gainsford, Graeme J.'
'Miller, Ian J.'
'Yorke, Selwyn C.'
'Rae, A. David'

_publ_section_title
;
 Pseudosymmetry in 2,5-Dimethyl-1,4-benzenediol
;
_journal_issue 11
_journal_name_full 'Acta Crystallographica Section C'
_journal_page_first 1673
_journal_page_last 1675
_journal_paper_doi 10.1107/S0108270197007191
_journal_volume 53
_journal_year 1997
_chemical_formula_moiety 'C8 H10 O2'
_chemical_formula_structural 'C32 H40 O8'
_chemical_formula_sum 'C8 H10 O2'
_chemical_formula_weight 138.16
_space_group_IT_number 14
_symmetry_cell_setting monoclinic
_symmetry_space_group_name_Hall '-P 2ybc'
_symmetry_space_group_name_H-M 'P 1 21/c 1'
_cell_angle_alpha 90.00
_cell_angle_beta 118.80(2)
_cell_angle_gamma 90.00
_cell_formula_units_Z 4
_cell_length_a 13.497(5)
_cell_length_b 4.5178(11)
_cell_length_c 13.211(4)
_cell_measurement_reflns_used 20
_cell_measurement_temperature 133(2)
_cell_measurement_theta_max 18.8
_cell_measurement_theta_min 3.5
_cell_volume 705.9(4)
_computing_cell_refinement 'R3M Software'
_computing_data_collection 'R3M Software (Siemens, 1983)'
_computing_data_reduction 'R3M Software'
_computing_molecular_graphics 'ORTEPII (Johnson, 1976)'
_computing_publication_material 'CIFTAB in SHELXL93'
_computing_structure_refinement 'SHELXL93 (Sheldrick, 1993)'
_computing_structure_solution 'SHELXS86 (Sheldrick, 1990)'
_diffrn_ambient_temperature 133(2)
_diffrn_measurement_device 'Siemens--Nicolet P3 four-circle'
_diffrn_measurement_method \w
_diffrn_radiation_monochromator graphite
_diffrn_radiation_source 'fine-focus sealed tube'
_diffrn_radiation_type MoK\a
_diffrn_radiation_wavelength 0.71069
_diffrn_reflns_av_R_equivalents 0.015
_diffrn_reflns_av_sigmaI/netI 2.2376
_diffrn_reflns_limit_h_max 13
_diffrn_reflns_limit_h_min -16
_diffrn_reflns_limit_k_max 5
_diffrn_reflns_limit_k_min 0
_diffrn_reflns_limit_l_max 15
_diffrn_reflns_limit_l_min 0
_diffrn_reflns_number 1325
_diffrn_reflns_theta_max 25
_diffrn_reflns_theta_min 3.08
_diffrn_standards_decay_% 0
_diffrn_standards_interval_count 97
_diffrn_standards_number 3
_exptl_absorpt_coefficient_mu 0.092
_exptl_absorpt_correction_type none
_exptl_crystal_colour colourless
_exptl_crystal_density_diffrn 1.300
_exptl_crystal_density_method 'not measured'
_exptl_crystal_description needle
_exptl_crystal_F_000 296
_exptl_crystal_size_max 0.65
_exptl_crystal_size_mid 0.18
_exptl_crystal_size_min 0.08
_refine_diff_density_max 0.141
_refine_diff_density_min -0.154
_refine_ls_extinction_method none
_refine_ls_goodness_of_fit_all 0.975
_refine_ls_goodness_of_fit_obs 1.075
_refine_ls_hydrogen_treatment noref
_refine_ls_matrix_type full
_refine_ls_number_parameters 139
_refine_ls_number_reflns 1232
_refine_ls_number_restraints 0
_refine_ls_restrained_S_all 0.975
_refine_ls_restrained_S_obs 1.075
_refine_ls_R_factor_all 0.056
_refine_ls_R_factor_obs .037
_refine_ls_shift/esd_max -0.007
_refine_ls_shift/esd_mean 0.001
_refine_ls_structure_factor_coef Fsqd
_refine_ls_weighting_details 'w = 1/[\s^2^(Fo^2^)+(0.0558P)^2^] where P = (Fo^2^+2Fc^2^)/3'
_refine_ls_weighting_scheme calc
_refine_ls_wR_factor_all 0.094
_refine_ls_wR_factor_obs .086
_reflns_number_observed 882
_reflns_number_total 1232
_reflns_observed_criterion >2sigma(I)
_cod_data_source_file ta1089.cif
_cod_data_source_block I
_cod_depositor_comments
;
The following automatic conversions were performed:
'_geom_bond_publ_flag' value 'N' changed to 'n' according to
'/home/saulius/struct/CIF-dictionaries/cif_core.dic' dictionary named
'cif_core.dic' version 2.4.1 from 2010-06-29 (15
times).

'_geom_bond_publ_flag' value 'Y' changed to 'y' according to
'/home/saulius/struct/CIF-dictionaries/cif_core.dic' dictionary named
'cif_core.dic' version 2.4.1 from 2010-06-29 (10 times).

Automatic conversion script
Id: cif_fix_enum 1527 2010-12-29 10:47:43Z saulius 

The following automatic conversions were performed:

'_refine_ls_weighting_scheme' value 'calc w =
1/[\s^2^(Fo^2^)+(0.0558P)^2^] where P = (Fo^2^+2Fc^2^)/3' was changed
to 'calc'. New tag '_refine_ls_weighting_details' was created. The
value of the new tag was set to 'w = 1/[\s^2^(Fo^2^)+(0.0558P)^2^]
where P = (Fo^2^+2Fc^2^)/3'.

Automatic conversion script
Id: cif_fix_values 3143 2015-03-26 13:38:13Z robertas 
;
_cod_original_sg_symbol_H-M 'P 21/c'
_cod_database_code 2006736

loop_
_symmetry_equiv_pos_as_xyz
'x, y, z'
'-x, y+1/2, -z+1/2'
'-x, -y, -z'
'x, -y-1/2, z-1/2'

loop_
_atom_site_aniso_label
_atom_site_aniso_U_11
_atom_site_aniso_U_22
_atom_site_aniso_U_33
_atom_site_aniso_U_12
_atom_site_aniso_U_13
_atom_site_aniso_U_23
O1 .0389(8) .0277(8) .0198(6) .0013(6) .0166(6) -.0007(5)
O1" .0362(7) .0247(7) .0217(7) .0018(6) .0179(6) .0016(6)
C1 .0242(9) .0198(9) .0203(8) -.0024(7) .0113(7) -.0012(8)
C2 .0270(9) .0201(9) .0170(8) -.0050(7) .0129(7) -.0014(7)
C3 .0271(9) .0205(9) .0275(9) -.0011(8) .0166(8) -.0014(8)
C4 .0290(10) .0344(11) .0254(10) .0025(9) .0113(8) .0032(10)
C1" .0243(9) .0195(9) .0196(8) -.0022(7) .0101(7) -.0023(8)
C2" .0253(8) .0202(8) .0143(8) -.0057(7) .0105(7) -.0027(7)
C3" .0247(9) .0208(9) .0170(9) .0008(8) .0069(7) .0002(8)
C4" .0279(10) .0312(11) .0284(10) .0031(9) .0155(8) .0012(9)

loop_
_atom_site_label
_atom_site_fract_x
_atom_site_fract_y
_atom_site_fract_z
_atom_site_U_iso_or_equiv
_atom_site_thermal_displace_type
_atom_site_calc_flag
_atom_site_refinement_flags
_atom_site_occupancy
_atom_site_disorder_group
_atom_site_type_symbol
O1 .04124(11) .5248(3) .22625(10) .0278(4) Uani d . 1 . O
O1" .54005(10) .5184(3) .31356(10) .0259(3) Uani d . 1 . O
C1 .09182(13) .3433(4) .08851(13) .0212(4) Uani d . 1 . C
C2 .02027(14) .5159(4) .11242(13) .0204(4) Uani d . 1 . C
C3 -.06927(14) .6696(4) .02585(15) .0236(4) Uani d . 1 . C
C4 .1899(2) .1802(5) .1827(2) .0304(5) Uani d . 1 . C
C1" .59007(13) .3352(4) .50127(13) .0213(4) Uani d . 1 . C
C2" .51971(14) .5117(4) .40726(13) .0195(4) Uani d . 1 . C
C3" .43206(14) .6715(4) .40621(14) .0221(4) Uani d . 1 . C
C4" .6871(2) .1653(5) .5042(2) .0284(4) Uani d . 1 . C
H1a .007(2) .681(6) .236(2) .056(7) Uiso d . .85 . H
H1b .014(2) .359(6) .242(2) .056(7) Uiso d . .15 . H
H3 -.1185(13) .789(4) .0457(14) .018(4) Uiso d . 1 . H
H41 .234(2) .310(6) .249(2) .057(7) Uiso d . 1 . H
H42 .167(2) .018(5) .214(2) .053(7) Uiso d . 1 . H
H43 .240(2) .106(6) .156(2) .066(8) Uiso d . 1 . H
H1"a .507(2) .681(6) .271(2) .063(8) Uiso d . .85 . H
H1"b .5133 .3520 .2719 .063(8) Uiso d . .15 . H
H3" .3855(14) .789(4) .3400(14) .020(4) Uiso d . 1 . H
H41" .757(3) .289(8) .535(3) .030(4) Uiso d P .62(2) . H
H42" .673(3) .110(9) .425(3) .030(4) Uiso d P .62(2) . H
H43" .699(3) -.024(8) .552(3) .030(4) Uiso d P .62(2) . H
H44" .752(4) .155(14) .590(5) .030(4) Uiso d P .38(2) . H
H45" .661(5) -.038(12) .470(5) .030(4) Uiso d P .38(2) . H
H46" .727(5) .266(13) .463(5) .030(4) Uiso d P .38(2) . H

loop_
_atom_type_symbol
_atom_type_description
_atom_type_scat_dispersion_real
_atom_type_scat_dispersion_imag
_atom_type_scat_source
C C 0.0033 0.0016 'International Tables Vol C Tables 4.2.6.8 and 6.1.1.4'
H H 0.0000 0.0000 'International Tables Vol C Tables 4.2.6.8 and 6.1.1.4'
O O 0.0106 0.0060 'International Tables Vol C Tables 4.2.6.8 and 6.1.1.4'

loop_
_geom_angle_atom_site_label_1
_geom_angle_atom_site_label_2
_geom_angle_atom_site_label_3
_geom_angle_site_symmetry_1
_geom_angle_site_symmetry_3
_geom_angle
_geom_angle_publ_flag
C2 O1 H1a . . 109.6(15) n
C2" O1" H1"a . . 108.9(15) n
C2 C1 C3 . 3_565 117.2(2) y
C2 C1 C4 . . 121.2(2) y
C3 C1 C4 3_565 . 121.6(2) y
C3 C2 O1 . . 121.4(2) y
C3 C2 C1 . . 121.24(15) y
O1 C2 C1 . . 117.39(15) y
C2 C3 C1 . 3_565 121.5(2) n
C2 C3 H3 . . 119.1(9) n
C1 C3 H3 3_565 . 119.3(9) n
C1 C4 H41 . . 111.1(14) n
C1 C4 H42 . . 112.9(14) n
H41 C4 H42 . . 104.9(19) n
C1 C4 H43 . . 110.9(15) n
H41 C4 H43 . . 108.0(19) n
H42 C4 H43 . . 109.(2) n
C3" C1" C2" 3_666 . 116.9(2) y
C3" C1" C4" 3_666 . 121.3(2) y
C2" C1" C4" . . 121.8(2) y
C3" C2" O1" . . 121.02(15) y
C3" C2" C1" . . 121.38(15) y
O1" C2" C1" . . 117.59(15) y
C2" C3" C1" . 3_666 121.7(2) y
C2" C3" H3" . . 118.9(10) n
C1" C3" H3" 3_666 . 119.4(10) n
C1" C4" H41" . . 111.2(19) n
C1" C4" H42" . . 111.9(18) n
H41" C4" H42" . . 104.(3) n
C1" C4" H43" . . 108.2(17) n
H41" C4" H43" . . 112.(3) n
H42" C4" H43" . . 109.(3) n
C1" C4" H44" . . 108.(3) n
H41" C4" H44" . . 57.(3) n
H42" C4" H44" . . 140.(3) n
H43" C4" H44" . . 60.(3) n
C1" C4" H45" . . 110.(3) n
H41" C4" H45" . . 139.(3) n
H42" C4" H45" . . 57.(3) n
H43" C4" H45" . . 56.(3) n
H44" C4" H45" . . 112.(4) n
C1" C4" H46" . . 115.(3) n
H41" C4" H46" . . 49.(3) n
H42" C4" H46" . . 57.(3) n
H43" C4" H46" . . 136.(3) n
H44" C4" H46" . . 102.(4) n
H45" C4" H46" . . 109.(4) n

loop_
_geom_bond_atom_site_label_1
_geom_bond_atom_site_label_2
_geom_bond_site_symmetry_2
_geom_bond_distance
_geom_bond_publ_flag
O1 H1a . .89(3) n
O1 C2 . 1.390(2) y
C1 C2 . 1.391(2) y
C1 C3 3_565 1.391(2) y
C1 C4 . 1.502(3) y
C2 C3 . 1.385(2) y
C3 C1 3_565 1.391(2) n
C3 H3 . .98(2) n
C4 H41 . .98(3) n
C4 H42 . .96(2) n
C4 H43 . .97(3) n
O1" C2" . 1.391(2) y
O1" H1"a . .91(3) n
C1" C3" 3_666 1.391(2) y
C1" C2" . 1.394(2) y
C1" C4" . 1.502(2) y
C2" C3" . 1.380(2) y
C3" C1" 3_666 1.391(2) n
C3" H3" . .96(2) n
C4" H41" . 1.00(4) n
C4" H42" . .99(3) n
C4" H43" . 1.03(3) n
C4" H44" . 1.05(5) n
C4" H45" . 1.01(6) n
C4" H46" . 1.04(6) n

loop_
_geom_torsion_atom_site_label_1
_geom_torsion_atom_site_label_2
_geom_torsion_atom_site_label_3
_geom_torsion_atom_site_label_4
_geom_torsion_site_symmetry_1
_geom_torsion_site_symmetry_4
_geom_torsion
_geom_torsion_publ_flag
C3 C1 C2 C3 3_565 . -0.4(3) n
C4 C1 C2 C3 . . 179.1(2) n
C3 C1 C2 O1 3_565 . 178.80(14) n
C4 C1 C2 O1 . . -1.7(2) y
O1 C2 C3 C1 . 3_565 -178.75(15) n
C1 C2 C3 C1 . 3_565 0.4(3) n
C3" C1" C2" C3" 3_666 . -0.2(3) n
C4" C1" C2" C3" . . -178.8(2) n
C3" C1" C2" O1" 3_666 . -179.35(14) n
C4" C1" C2" O1" . . 2.0(2) y
O1" C2" C3" C1" . 3_666 179.33(15) n
C1" C2" C3" C1" . 3_666 0.2(3) n
